data_9015407
loop_
_publ_author_name
'Zema, M.'
'Tarantino, S. C.'
'Giorgiani, A.'

_publ_section_title
;
 Structural changes induced by cation ordering in ferrotapiolite
 Note: Crystal Kim19_q2, treated at 750 C for 80 min
;
_journal_name_full 'Mineralogical Magazine'
_journal_page_first 319
_journal_page_last 328
_journal_paper_doi 10.1180/0026461067030335
_journal_volume 70
_journal_year 2006
_chemical_compound_source 'Kimito, Finland'
_chemical_formula_sum 'Fe1.001 Nb0.13 O6 Ta1.871'
_chemical_name_mineral Tapiolite-(Fe)
_space_group_IT_number 136
_symmetry_space_group_name_Hall '-P 4n 2n'
_symmetry_space_group_name_H-M 'P 42/m n m'
_cell_angle_alpha 90
_cell_angle_beta 90
_cell_angle_gamma 90
_cell_length_a 4.7531
_cell_length_b 4.7531
_cell_length_c 9.2219
_cell_formula_units_Z 2
_cell_volume 208.341
_database_code_amcsd 0018711
_exptl_crystal_density_diffrn 8.011
_cod_original_formula_sum 'Fe1.001 Ta1.871 Nb.13 O6'
_cod_database_code 9015407

loop_
_space_group_symop_operation_xyz
x,y,z
-y,-x,z
y,x,-z
1/2+y,1/2-x,1/2-z
1/2-y,1/2+x,1/2+z
1/2+x,1/2-y,1/2+z
1/2-x,1/2+y,1/2-z
x,y,-z
-x,-y,z
y,x,z
-y,-x,-z
1/2-y,1/2+x,1/2-z
1/2+y,1/2-x,1/2+z
1/2-x,1/2+y,1/2+z
1/2+x,1/2-y,1/2-z
-x,-y,-z

loop_
_atom_site_label
_atom_site_fract_x
_atom_site_fract_y
_atom_site_fract_z
_atom_site_occupancy
Fe(A) 0.00000 0.00000 0.00000 0.78100
Ta(A) 0.00000 0.00000 0.00000 0.21900
Fe(B) 0.00000 0.00000 0.33164 0.11000
Ta(B) 0.00000 0.00000 0.33164 0.82600
Nb(B) 0.00000 0.00000 0.33164 0.06500
O1 0.30730 0.30730 0.00000 1.00000
O2 0.29530 0.29530 0.32350 1.00000

loop_
_cod_related_entry_id
_cod_related_entry_database
_cod_related_entry_code
1 AMCSD 0018711
